data_4125446
loop_
_publ_author_name
'Shen, Jian-Qiang'
'Liao, Pei-Qin'
'Zhou, Dong-Dong'
'He, Chun-Ting'
'Wu, Jun-Xi'
'Zhang, Wei-Xiong'
'Zhang, Jie-Peng'
'Chen, Xiao-Ming'

_publ_section_title
;
 Modular and Stepwise Synthesis of a Hybrid Metal-Organic Framework for
 Efficient Electrocatalytic Oxygen Evolution.
;
_journal_issue 5
_journal_name_full 'Journal of the American Chemical Society'
_journal_page_first 1778
_journal_page_last 1781
_journal_paper_doi 10.1021/jacs.6b12353
_journal_volume 139
_journal_year 2017
_chemical_formula_sum 'C48 H32 Cl2 Fe6 O30'
_chemical_formula_weight 1494.73
_chemical_name_systematic
;
 ?
;
_space_group_crystal_system cubic
_space_group_IT_number 225
_space_group_name_Hall '-F 4 2 3'
_space_group_name_H-M_alt 'F m -3 m'
_symmetry_space_group_name_Hall '-F 4 2 3'
_symmetry_space_group_name_H-M 'F m -3 m'
_atom_sites_solution_hydrogens mixed
_audit_creation_method SHELXL-2013
_cell_angle_alpha 90
_cell_angle_beta 90
_cell_angle_gamma 90
_cell_formula_units_Z 16
_cell_length_a 41.0408(2)
_cell_length_b 41.0408(2)
_cell_length_c 41.0408(2)
_cell_measurement_reflns_used 81006
_cell_measurement_temperature 150(2)
_cell_measurement_theta_max 78.994
_cell_measurement_theta_min 1.864
_cell_volume 69127.0(6)
_computing_structure_refinement 'SHELXL-2013 (Sheldrick, 2013)'
_diffrn_ambient_temperature 150(2)
_diffrn_measured_fraction_theta_full 1.000
_diffrn_measured_fraction_theta_max 0.988
_diffrn_measurement_device_type 'multiwire proportional'
_diffrn_measurement_method 'phi and omega scans'
_diffrn_radiation_type CuK\a
_diffrn_radiation_wavelength 1.54178
_diffrn_reflns_av_R_equivalents 0.0855
_diffrn_reflns_av_unetI/netI 0.0227
_diffrn_reflns_Laue_measured_fraction_full 1.000
_diffrn_reflns_Laue_measured_fraction_max 0.988
_diffrn_reflns_limit_h_max 51
_diffrn_reflns_limit_h_min -49
_diffrn_reflns_limit_k_max 51
_diffrn_reflns_limit_k_min -46
_diffrn_reflns_limit_l_max 51
_diffrn_reflns_limit_l_min -49
_diffrn_reflns_number 81006
_diffrn_reflns_point_group_measured_fraction_full 1.000
_diffrn_reflns_point_group_measured_fraction_max 0.988
_diffrn_reflns_theta_full 67.679
_diffrn_reflns_theta_max 78.994
_diffrn_reflns_theta_min 1.864
_exptl_absorpt_coefficient_mu 4.489
_exptl_crystal_colour red
_exptl_crystal_density_diffrn 0.574
_exptl_crystal_description block
_exptl_crystal_F_000 12000
_exptl_crystal_size_max 0.200
_exptl_crystal_size_mid 0.200
_exptl_crystal_size_min 0.200
_refine_diff_density_max 0.764
_refine_diff_density_min -1.455
_refine_diff_density_rms 0.059
_refine_ls_extinction_coef 0.000014(3)
_refine_ls_extinction_expression Fc^*^=kFc[1+0.001xFc^2^\l^3^/sin(2\q)]^-1/4^
_refine_ls_extinction_method SHELXL
_refine_ls_goodness_of_fit_ref 1.085
_refine_ls_hydrogen_treatment constr
_refine_ls_matrix_type full
_refine_ls_number_parameters 88
_refine_ls_number_reflns 3606
_refine_ls_number_restraints 2
_refine_ls_restrained_S_all 1.085
_refine_ls_R_factor_all 0.0792
_refine_ls_R_factor_gt 0.0676
_refine_ls_shift/su_max 0.002
_refine_ls_shift/su_mean 0.000
_refine_ls_structure_factor_coef Fsqd
_refine_ls_weighting_details
;
 w=1/[\s^2^(Fo^2^)+(0.1339P)^2^+125.0000P]
 where P=(Fo^2^+2Fc^2^)/3
;
_refine_ls_weighting_scheme calc
_refine_ls_wR_factor_gt 0.2057
_refine_ls_wR_factor_ref 0.2198
_reflns_Friedel_coverage 0.000
_reflns_number_gt 2794
_reflns_number_total 3606
_reflns_threshold_expression 'I > 2\s(I)'
_cod_data_source_file ja6b12353_si_002.cif
_cod_data_source_block Fe3
_cod_depositor_comments 'Adding full bibliography for 4125446--4125448.cif.'
_cod_original_cell_volume 69127.0(10)
_cod_database_code 4125446
_shelx_space_group_comment
;
The symmetry employed for this shelxl refinement is uniquely defined
by the following loop, which should always be used as a source of
symmetry information in preference to the above space-group names.
They are only intended as comments.
;
_shelx_estimated_absorpt_t_min 0.467
_shelx_estimated_absorpt_t_max 0.467
_shelxl_version_number 2013-2

loop_
_space_group_symop_operation_xyz
'x, y, z'
'-y, x, z'
'-x, -y, z'
'y, -x, z'
'x, -z, y'
'x, -y, -z'
'x, z, -y'
'z, y, -x'
'-x, y, -z'
'-z, y, x'
'z, x, y'
'y, z, x'
'-y, -z, x'
'z, -x, -y'
'-y, z, -x'
'-z, -x, y'
'-z, x, -y'
'y, -z, -x'
'y, x, -z'
'-y, -x, -z'
'-x, z, y'
'-x, -z, -y'
'z, -y, x'
'-z, -y, -x'
'x, y+1/2, z+1/2'
'-y, x+1/2, z+1/2'
'-x, -y+1/2, z+1/2'
'y, -x+1/2, z+1/2'
'x, -z+1/2, y+1/2'
'x, -y+1/2, -z+1/2'
'x, z+1/2, -y+1/2'
'z, y+1/2, -x+1/2'
'-x, y+1/2, -z+1/2'
'-z, y+1/2, x+1/2'
'z, x+1/2, y+1/2'
'y, z+1/2, x+1/2'
'-y, -z+1/2, x+1/2'
'z, -x+1/2, -y+1/2'
'-y, z+1/2, -x+1/2'
'-z, -x+1/2, y+1/2'
'-z, x+1/2, -y+1/2'
'y, -z+1/2, -x+1/2'
'y, x+1/2, -z+1/2'
'-y, -x+1/2, -z+1/2'
'-x, z+1/2, y+1/2'
'-x, -z+1/2, -y+1/2'
'z, -y+1/2, x+1/2'
'-z, -y+1/2, -x+1/2'
'x+1/2, y, z+1/2'
'-y+1/2, x, z+1/2'
'-x+1/2, -y, z+1/2'
'y+1/2, -x, z+1/2'
'x+1/2, -z, y+1/2'
'x+1/2, -y, -z+1/2'
'x+1/2, z, -y+1/2'
'z+1/2, y, -x+1/2'
'-x+1/2, y, -z+1/2'
'-z+1/2, y, x+1/2'
'z+1/2, x, y+1/2'
'y+1/2, z, x+1/2'
'-y+1/2, -z, x+1/2'
'z+1/2, -x, -y+1/2'
'-y+1/2, z, -x+1/2'
'-z+1/2, -x, y+1/2'
'-z+1/2, x, -y+1/2'
'y+1/2, -z, -x+1/2'
'y+1/2, x, -z+1/2'
'-y+1/2, -x, -z+1/2'
'-x+1/2, z, y+1/2'
'-x+1/2, -z, -y+1/2'
'z+1/2, -y, x+1/2'
'-z+1/2, -y, -x+1/2'
'x+1/2, y+1/2, z'
'-y+1/2, x+1/2, z'
'-x+1/2, -y+1/2, z'
'y+1/2, -x+1/2, z'
'x+1/2, -z+1/2, y'
'x+1/2, -y+1/2, -z'
'x+1/2, z+1/2, -y'
'z+1/2, y+1/2, -x'
'-x+1/2, y+1/2, -z'
'-z+1/2, y+1/2, x'
'z+1/2, x+1/2, y'
'y+1/2, z+1/2, x'
'-y+1/2, -z+1/2, x'
'z+1/2, -x+1/2, -y'
'-y+1/2, z+1/2, -x'
'-z+1/2, -x+1/2, y'
'-z+1/2, x+1/2, -y'
'y+1/2, -z+1/2, -x'
'y+1/2, x+1/2, -z'
'-y+1/2, -x+1/2, -z'
'-x+1/2, z+1/2, y'
'-x+1/2, -z+1/2, -y'
'z+1/2, -y+1/2, x'
'-z+1/2, -y+1/2, -x'
'-x, -y, -z'
'y, -x, -z'
'x, y, -z'
'-y, x, -z'
'-x, z, -y'
'-x, y, z'
'-x, -z, y'
'-z, -y, x'
'x, -y, z'
'z, -y, -x'
'-z, -x, -y'
'-y, -z, -x'
'y, z, -x'
'-z, x, y'
'y, -z, x'
'z, x, -y'
'z, -x, y'
'-y, z, x'
'-y, -x, z'
'y, x, z'
'x, -z, -y'
'x, z, y'
'-z, y, -x'
'z, y, x'
'-x, -y+1/2, -z+1/2'
'y, -x+1/2, -z+1/2'
'x, y+1/2, -z+1/2'
'-y, x+1/2, -z+1/2'
'-x, z+1/2, -y+1/2'
'-x, y+1/2, z+1/2'
'-x, -z+1/2, y+1/2'
'-z, -y+1/2, x+1/2'
'x, -y+1/2, z+1/2'
'z, -y+1/2, -x+1/2'
'-z, -x+1/2, -y+1/2'
'-y, -z+1/2, -x+1/2'
'y, z+1/2, -x+1/2'
'-z, x+1/2, y+1/2'
'y, -z+1/2, x+1/2'
'z, x+1/2, -y+1/2'
'z, -x+1/2, y+1/2'
'-y, z+1/2, x+1/2'
'-y, -x+1/2, z+1/2'
'y, x+1/2, z+1/2'
'x, -z+1/2, -y+1/2'
'x, z+1/2, y+1/2'
'-z, y+1/2, -x+1/2'
'z, y+1/2, x+1/2'
'-x+1/2, -y, -z+1/2'
'y+1/2, -x, -z+1/2'
'x+1/2, y, -z+1/2'
'-y+1/2, x, -z+1/2'
'-x+1/2, z, -y+1/2'
'-x+1/2, y, z+1/2'
'-x+1/2, -z, y+1/2'
'-z+1/2, -y, x+1/2'
'x+1/2, -y, z+1/2'
'z+1/2, -y, -x+1/2'
'-z+1/2, -x, -y+1/2'
'-y+1/2, -z, -x+1/2'
'y+1/2, z, -x+1/2'
'-z+1/2, x, y+1/2'
'y+1/2, -z, x+1/2'
'z+1/2, x, -y+1/2'
'z+1/2, -x, y+1/2'
'-y+1/2, z, x+1/2'
'-y+1/2, -x, z+1/2'
'y+1/2, x, z+1/2'
'x+1/2, -z, -y+1/2'
'x+1/2, z, y+1/2'
'-z+1/2, y, -x+1/2'
'z+1/2, y, x+1/2'
'-x+1/2, -y+1/2, -z'
'y+1/2, -x+1/2, -z'
'x+1/2, y+1/2, -z'
'-y+1/2, x+1/2, -z'
'-x+1/2, z+1/2, -y'
'-x+1/2, y+1/2, z'
'-x+1/2, -z+1/2, y'
'-z+1/2, -y+1/2, x'
'x+1/2, -y+1/2, z'
'z+1/2, -y+1/2, -x'
'-z+1/2, -x+1/2, -y'
'-y+1/2, -z+1/2, -x'
'y+1/2, z+1/2, -x'
'-z+1/2, x+1/2, y'
'y+1/2, -z+1/2, x'
'z+1/2, x+1/2, -y'
'z+1/2, -x+1/2, y'
'-y+1/2, z+1/2, x'
'-y+1/2, -x+1/2, z'
'y+1/2, x+1/2, z'
'x+1/2, -z+1/2, -y'
'x+1/2, z+1/2, y'
'-z+1/2, y+1/2, -x'
'z+1/2, y+1/2, x'

loop_
_atom_site_label
_atom_site_type_symbol
_atom_site_fract_x
_atom_site_fract_y
_atom_site_fract_z
_atom_site_U_iso_or_equiv
_atom_site_adp_type
_atom_site_occupancy
_atom_site_site_symmetry_order
_atom_site_calc_flag
_atom_site_refinement_flags_posn
_atom_site_refinement_flags_adp
_atom_site_refinement_flags_occupancy
_atom_site_disorder_assembly
_atom_site_disorder_group
Fe1 Fe 0.37065(2) 0.81377(2) 0.62935(2) 0.0436(2) Uani 1 2 d DS T P . .
O1 O 0.35142(5) 0.85142(5) 0.64858(5) 0.0414(9) Uani 1 6 d S T P . .
O2 O 0.36845(5) 0.83028(6) 0.58363(5) 0.0649(6) Uani 1 1 d . . . . .
C3 C 0.35036(6) 0.85036(6) 0.56995(9) 0.0462(8) Uani 1 2 d S T P . .
O4 O 0.32790(6) 0.79047(7) 0.62353(8) 0.0963(10) Uani 1 1 d . . . . .
C4 C 0.29955(7) 0.79955(7) 0.62385(12) 0.0648(12) Uani 1 2 d S T P A .
C5 C 0.27396(7) 0.77396(7) 0.62319(14) 0.0700(13) Uani 1 2 d S T P . .
C1 C 0.37329(8) 0.83220(10) 0.51677(8) 0.0727(10) Uani 1 1 d . . . . .
H1 H 0.3877 0.8182 0.5283 0.087 Uiso 1 1 calc R U . . .
C2 C 0.35245(7) 0.85245(7) 0.53360(9) 0.0504(9) Uani 1 2 d S T P . .
C6 C 0.2798(4) 0.7430(5) 0.6166(7) 0.113(9) Uani 0.5 1 d . . P A 1
H6 H 0.3015 0.7368 0.6116 0.135 Uiso 0.5 1 calc R U P A 1
C7 C 0.2838(4) 0.7413(3) 0.6273(7) 0.096(7) Uani 0.5 1 d . . P A 2
H7 H 0.3061 0.7358 0.6300 0.115 Uiso 0.5 1 calc R U P A 2
O3 O 0.38928(8) 0.77335(7) 0.61072(8) 0.1148(12) Uani 0.6667 2 d DS T P B 1
H3A H 0.3969 0.7570 0.6217 0.172 Uiso 0.3334 1 d R U P B 1
H3B H 0.3912 0.7693 0.5898 0.172 Uiso 0.3334 1 d R U P B 1
Cl1 Cl 0.39423(6) 0.76873(7) 0.60577(6) 0.1148(12) Uani 0.3333 2 d DS T P B 2

loop_
_atom_site_aniso_label
_atom_site_aniso_U_11
_atom_site_aniso_U_22
_atom_site_aniso_U_33
_atom_site_aniso_U_23
_atom_site_aniso_U_13
_atom_site_aniso_U_12
Fe1 0.0452(3) 0.0404(3) 0.0452(3) 0.00485(15) 0.0037(2) -0.00485(15)
O1 0.0414(9) 0.0414(9) 0.0414(9) 0.0053(9) 0.0053(9) -0.0053(9)
O2 0.0677(13) 0.0871(16) 0.0399(10) 0.0021(10) -0.0009(8) 0.0227(11)
C3 0.0475(12) 0.0475(12) 0.0435(19) 0.0006(10) 0.0006(10) -0.0034(15)
O4 0.0630(15) 0.0678(16) 0.158(3) -0.0381(16) 0.0310(16) -0.0279(13)
C4 0.0608(17) 0.0608(17) 0.073(3) 0.0013(13) 0.0013(13) -0.023(2)
C5 0.0579(17) 0.0579(17) 0.094(4) 0.0019(14) 0.0019(14) -0.024(2)
C1 0.071(2) 0.106(3) 0.0408(16) 0.0050(16) -0.0007(13) 0.0320(18)
C2 0.0556(13) 0.0556(13) 0.0398(18) -0.0004(11) -0.0004(11) -0.0023(17)
C6 0.056(9) 0.106(11) 0.177(19) -0.042(10) 0.035(11) -0.020(7)
C7 0.047(5) 0.039(4) 0.20(2) 0.001(6) -0.017(7) -0.026(4)
O3 0.1250(18) 0.094(2) 0.1250(18) -0.0102(14) 0.017(2) 0.0102(14)
Cl1 0.1250(18) 0.094(2) 0.1250(18) -0.0102(14) 0.017(2) 0.0102(14)

loop_
_atom_type_symbol
_atom_type_description
_atom_type_scat_dispersion_real
_atom_type_scat_dispersion_imag
_atom_type_scat_source
C C 0.0181 0.0091 'International Tables Vol C Tables 4.2.6.8 and 6.1.1.4'
H H 0.0000 0.0000 'International Tables Vol C Tables 4.2.6.8 and 6.1.1.4'
Cl Cl 0.3639 0.7018 'International Tables Vol C Tables 4.2.6.8 and 6.1.1.4'
Fe Fe -1.1336 3.1974 'International Tables Vol C Tables 4.2.6.8 and 6.1.1.4'
O O 0.0492 0.0322 'International Tables Vol C Tables 4.2.6.8 and 6.1.1.4'

loop_
_geom_angle_atom_site_label_1
_geom_angle_atom_site_label_2
_geom_angle_atom_site_label_3
_geom_angle
_geom_angle_site_symmetry_1
_geom_angle_site_symmetry_3
O1 Fe1 O3 177.3(2) . .
O1 Fe1 O2 95.45(11) . 119_656
O3 Fe1 O2 86.50(13) . 119_656
O1 Fe1 O2 95.46(11) . .
O3 Fe1 O2 86.50(13) . .
O2 Fe1 O2 88.26(14) 119_656 .
O1 Fe1 O4 94.20(11) . .
O3 Fe1 O4 83.85(14) . .
O2 Fe1 O4 170.34(11) 119_656 .
O2 Fe1 O4 90.59(13) . .
O1 Fe1 O4 94.21(11) . 119_656
O3 Fe1 O4 83.85(14) . 119_656
O2 Fe1 O4 90.60(13) 119_656 119_656
O2 Fe1 O4 170.33(11) . 119_656
O4 Fe1 O4 88.9(2) . 119_656
O1 Fe1 Cl1 179.31(18) . .
O2 Fe1 Cl1 84.05(11) 119_656 .
O2 Fe1 Cl1 84.05(11) . .
O4 Fe1 Cl1 86.29(11) . .
O4 Fe1 Cl1 86.28(11) 119_656 .
Fe1 O1 Fe1 119.990(4) . 41_656
Fe1 O1 Fe1 119.990(3) . 90_466
Fe1 O1 Fe1 119.990(4) 41_656 90_466
C3 O2 Fe1 132.6(2) . .
O2 C3 O2 126.0(4) 188_455 .
O2 C3 C2 116.99(18) 188_455 .
O2 C3 C2 116.99(18) . .
C4 O4 Fe1 133.2(3) . .
O4 C4 O4 125.5(4) 188_455 .
O4 C4 C5 117.2(2) 188_455 .
O4 C4 C5 117.2(2) . .
C6 C5 C6 108.0(17) 188_455 .
C7 C5 C7 122.0(13) . 188_455
C6 C5 C4 123.7(7) 188_455 .
C6 C5 C4 123.7(7) . .
C7 C5 C4 117.9(7) . .
C7 C5 C4 117.9(7) 188_455 .
C1 C1 C2 120.08(19) 99_556 .
C1 C1 H1 120.0 99_556 .
C2 C1 H1 120.0 . .
C1 C2 C1 119.8(4) . 188_455
C1 C2 C3 120.04(19) . .
C1 C2 C3 120.03(19) 188_455 .
C5 C6 C6 123.4(7) . 115_665
C5 C6 H6 118.3 . .
C6 C6 H6 118.3 115_665 .
C5 C7 C7 118.0(7) . 115_665
C5 C7 H7 121.0 . .
C7 C7 H7 121.0 115_665 .
Fe1 O3 H3A 125.9 . .
Fe1 O3 H3B 125.0 . .
H3A O3 H3B 109.2 . .

loop_
_geom_bond_atom_site_label_1
_geom_bond_atom_site_label_2
_geom_bond_distance
_geom_bond_site_symmetry_2
Fe1 O1 1.9063(6) .
Fe1 O3 1.97997(11) .
Fe1 O2 1.997(2) 119_656
Fe1 O2 1.997(2) .
Fe1 O4 2.013(2) .
Fe1 O4 2.013(2) 119_656
Fe1 Cl1 2.29994(11) .
O1 Fe1 1.9065(6) 41_656
O1 Fe1 1.9065(6) 90_466
O2 C3 1.243(3) .
C3 O2 1.243(3) 188_455
C3 C2 1.497(5) .
O4 C4 1.222(3) .
C4 O4 1.222(3) 188_455
C4 C5 1.486(6) .
C5 C6 1.32(2) 188_455
C5 C6 1.32(2) .
C5 C7 1.411(17) .
C5 C7 1.411(17) 188_455
C1 C1 1.376(6) 99_556
C1 C2 1.378(4) .
C1 H1 0.9500 .
C2 C1 1.378(4) 188_455
C6 C6 1.33(3) 115_665
C6 H6 0.9500 .
C7 C7 1.45(2) 115_665
C7 H7 0.9500 .
O3 H3A 0.8662 .
O3 H3B 0.8768 .

loop_
_geom_torsion_atom_site_label_1
_geom_torsion_atom_site_label_2
_geom_torsion_atom_site_label_3
_geom_torsion_atom_site_label_4
_geom_torsion
_geom_torsion_site_symmetry_1
_geom_torsion_site_symmetry_4
Fe1 O2 C3 O2 8.7(7) . 188_455
Fe1 O2 C3 C2 -170.0(3) . .
Fe1 O4 C4 O4 11.1(9) . 188_455
Fe1 O4 C4 C5 -171.5(3) . .
O4 C4 C5 C6 12.4(17) 188_455 188_455
O4 C4 C5 C6 -165.2(16) . 188_455
O4 C4 C5 C6 165.2(16) 188_455 .
O4 C4 C5 C6 -12.4(17) . .
O4 C4 C5 C7 -172.9(14) 188_455 .
O4 C4 C5 C7 9.5(15) . .
O4 C4 C5 C7 -9.5(15) 188_455 188_455
O4 C4 C5 C7 172.9(14) . 188_455
C1 C1 C2 C1 -1.6(6) 99_556 188_455
C1 C1 C2 C3 174.6(2) 99_556 .
O2 C3 C2 C1 -177.5(4) 188_455 .
O2 C3 C2 C1 1.2(6) . .
O2 C3 C2 C1 -1.3(6) 188_455 188_455
O2 C3 C2 C1 177.5(4) . 188_455
C6 C5 C6 C6 -25(3) 188_455 115_665
C7 C5 C6 C6 100(4) . 115_665
C7 C5 C6 C6 -6.5(11) 188_455 115_665
C4 C5 C6 C6 178.8(3) . 115_665
C6 C5 C7 C7 -6.2(11) 188_455 115_665
C6 C5 C7 C7 -69(4) . 115_665
C7 C5 C7 C7 16(3) 188_455 115_665
C4 C5 C7 C7 178.8(3) . 115_665
